data_7160058
loop_
_publ_author_name
'Hao, Erxiao'
'Kong, Xiaomei'
'Xu, Tongyu'
'Zeng, Fanlong'

_publ_section_title
;
 Synthesis of indolines <i>via</i> palladium-catalyzed [4 + 1] annulation
 of (2-aminophenyl)methanols with sulfoxonium ylides.
;
_journal_issue 31
_journal_name_full 'Organic &amp; biomolecular chemistry'
_journal_page_first 6342
_journal_page_last 6351
_journal_paper_doi 10.1039/d4ob00983e
_journal_volume 22
_journal_year 2024
_chemical_formula_moiety 'C22 H18 F N O'
_chemical_formula_sum 'C22 H18 F N O'
_chemical_formula_weight 331.37
_space_group_crystal_system orthorhombic
_space_group_IT_number 61
_space_group_name_Hall '-P 2ac 2ab'
_space_group_name_H-M_alt 'P b c a'
_atom_sites_solution_hydrogens geom
_atom_sites_solution_primary dual
_audit_creation_date 2024-07-04
_audit_creation_method
;
Olex2 1.3
(compiled 2020.02.04 svn.rd84adfe8 for OlexSys, GUI svn.r6032)
;
_audit_update_record
;
2024-07-04 deposited with the CCDC.	2024-07-17 downloaded from the CCDC.
;
_cell_angle_alpha 90
_cell_angle_beta 90
_cell_angle_gamma 90
_cell_formula_units_Z 8
_cell_length_a 15.9994(8)
_cell_length_b 11.0230(6)
_cell_length_c 19.3105(9)
_cell_measurement_reflns_used 9838
_cell_measurement_temperature 200.0
_cell_measurement_theta_max 57.27
_cell_measurement_theta_min 4.68
_cell_volume 3405.6(3)
_computing_cell_refinement 'SAINT V8.40B (?, 2016)'
_computing_data_reduction 'SAINT V8.40B (?, 2016)'
_computing_molecular_graphics 'Olex2 1.3 (Dolomanov et al., 2009)'
_computing_publication_material 'Olex2 1.3 (Dolomanov et al., 2009)'
_computing_structure_refinement 'SHELXL 2014/7 (Sheldrick, 2015)'
_computing_structure_solution 'SHELXT 2018/2 (Sheldrick, 2018)'
_diffrn_ambient_temperature 200.0
_diffrn_measured_fraction_theta_full 0.999
_diffrn_measured_fraction_theta_max 0.997
_diffrn_measurement_device_type 'Bruker APEX-II CCD'
_diffrn_measurement_method '\f and \w scans'
_diffrn_radiation_type GaK\a
_diffrn_radiation_wavelength 1.34139
_diffrn_reflns_av_R_equivalents 0.0504
_diffrn_reflns_av_unetI/netI 0.0247
_diffrn_reflns_Laue_measured_fraction_full 0.999
_diffrn_reflns_Laue_measured_fraction_max 0.997
_diffrn_reflns_limit_h_max 20
_diffrn_reflns_limit_h_min -20
_diffrn_reflns_limit_k_max 13
_diffrn_reflns_limit_k_min -13
_diffrn_reflns_limit_l_max 24
_diffrn_reflns_limit_l_min -21
_diffrn_reflns_number 37620
_diffrn_reflns_point_group_measured_fraction_full 0.999
_diffrn_reflns_point_group_measured_fraction_max 0.997
_diffrn_reflns_theta_full 53.594
_diffrn_reflns_theta_max 57.285
_diffrn_reflns_theta_min 3.983
_diffrn_source_current 2.86
_diffrn_source_power 0.1997996
_diffrn_source_voltage 69.86
_diffrn_standards_number 0
_exptl_absorpt_coefficient_mu 0.447
_exptl_absorpt_correction_T_max 0.7512
_exptl_absorpt_correction_T_min 0.5682
_exptl_absorpt_correction_type none
_exptl_absorpt_process_details
;
SADABS-2016/2 (Bruker,2016/2) was used for absorption correction.
wR2(int) was 0.1317 before and 0.0659 after correction.
The Ratio of minimum to maximum transmission is 0.7564.
The \l/2 correction factor is Not present.
;
_exptl_crystal_density_diffrn 1.293
_exptl_crystal_description block
_exptl_crystal_F_000 1392
_exptl_crystal_size_max 0.16
_exptl_crystal_size_mid 0.13
_exptl_crystal_size_min 0.12
_refine_diff_density_max 0.170
_refine_diff_density_min -0.262
_refine_diff_density_rms 0.067
_refine_ls_extinction_method none
_refine_ls_goodness_of_fit_ref 1.072
_refine_ls_hydrogen_treatment constr
_refine_ls_matrix_type full
_refine_ls_number_parameters 227
_refine_ls_number_reflns 3512
_refine_ls_number_restraints 0
_refine_ls_restrained_S_all 1.072
_refine_ls_R_factor_all 0.0441
_refine_ls_R_factor_gt 0.0394
_refine_ls_shift/su_max 0.001
_refine_ls_shift/su_mean 0.000
_refine_ls_structure_factor_coef Fsqd
_refine_ls_weighting_details 'w=1/[\s^2^(Fo^2^)+(0.0500P)^2^+0.8700P] where P=(Fo^2^+2Fc^2^)/3'
_refine_ls_weighting_scheme calc
_refine_ls_wR_factor_gt 0.0968
_refine_ls_wR_factor_ref 0.1004
_reflns_Friedel_coverage 0.000
_reflns_number_gt 3112
_reflns_number_total 3512
_reflns_threshold_expression 'I > 2\s(I)'
_cod_data_source_file d4ob00983e2.cif
_cod_data_source_block wch2
_cod_depositor_comments 'Adding full bibliography for 7160058.cif.'
_cod_database_code 7160058
_shelx_shelxl_version_number 2014/7
_shelx_space_group_comment
;
The symmetry employed for this shelxl refinement is uniquely defined
by the following loop, which should always be used as a source of
symmetry information in preference to the above space-group names.
They are only intended as comments.
;
_shelx_estimated_absorpt_t_max 0.948
_shelx_estimated_absorpt_t_min 0.932
_olex2_refinement_description
;
1. Fixed Uiso
 At 1.2 times of:
  All C(H) groups
 At 1.5 times of:
  All C(H,H,H) groups
2.a Ternary CH refined with riding coordinates:
 C006(H006), C009(H009)
2.b Aromatic/amide H refined with riding coordinates:
 C00A(H00A), C00C(H00C), C00D(H00D), C00F(H00F), C00G(H00G), C00H(H00H),
 C00I(H00I), C00J(H00J), C00K(H00K), C00M(H00M), C00N(H00N), C00O(H00O),
 C00P(H00P)
2.c Idealised Me refined as rotating group:
 C00L(H00B,H00E,H00L)
;
_olex2_submission_special_instructions 'No special instructions were received'

loop_
_space_group_symop_operation_xyz
'x, y, z'
'-x+1/2, -y, z+1/2'
'-x, y+1/2, -z+1/2'
'x+1/2, -y+1/2, -z'
'-x, -y, -z'
'x-1/2, y, -z-1/2'
'x, -y-1/2, z-1/2'
'-x-1/2, y-1/2, z'

loop_
_atom_site_label
_atom_site_type_symbol
_atom_site_fract_x
_atom_site_fract_y
_atom_site_fract_z
_atom_site_U_iso_or_equiv
_atom_site_adp_type
_atom_site_occupancy
_atom_site_site_symmetry_order
_atom_site_calc_flag
_atom_site_refinement_flags_posn
_atom_site_refinement_flags_adp
_atom_site_refinement_flags_occupancy
_atom_site_disorder_assembly
_atom_site_disorder_group
F001 F 0.44717(5) 0.18054(7) 0.68342(4) 0.0497(2) Uani 1 1 d . . . . .
O002 O 0.34621(6) 0.33241(8) 0.50799(4) 0.0375(2) Uani 1 1 d . . . . .
N003 N 0.23575(6) 0.16395(9) 0.55383(5) 0.0277(2) Uani 1 1 d . . . . .
C004 C 0.22681(7) 0.19645(10) 0.72036(5) 0.0245(2) Uani 1 1 d . . . . .
C005 C 0.17024(7) 0.24598(10) 0.55631(5) 0.0262(2) Uani 1 1 d . . . . .
C006 C 0.25072(7) 0.27504(10) 0.65864(5) 0.0239(2) Uani 1 1 d . . . . .
H006 H 0.2832 0.3474 0.6746 0.029 Uiso 1 1 calc R U . . .
C007 C 0.43381(7) 0.34543(10) 0.60522(5) 0.0260(2) Uani 1 1 d . . . . .
C008 C 0.17509(7) 0.31527(9) 0.61713(5) 0.0243(2) Uani 1 1 d . . . . .
C009 C 0.30046(7) 0.20575(10) 0.60118(5) 0.0248(2) Uani 1 1 d . . . . .
H009 H 0.3319 0.1357 0.6213 0.030 Uiso 1 1 calc R U . . .
C00A C 0.11399(7) 0.39853(10) 0.63304(6) 0.0309(3) Uani 1 1 d . . . . .
H00A H 0.1172 0.4448 0.6745 0.037 Uiso 1 1 calc R U . . .
C00B C 0.36006(7) 0.29577(10) 0.56617(5) 0.0262(2) Uani 1 1 d . . . . .
C00C C 0.46558(7) 0.45747(11) 0.58393(6) 0.0323(3) Uani 1 1 d . . . . .
H00C H 0.4393 0.4991 0.5468 0.039 Uiso 1 1 calc R U . . .
C00D C 0.16579(7) 0.10725(11) 0.71412(6) 0.0306(3) Uani 1 1 d . . . . .
H00D H 0.1408 0.0924 0.6703 0.037 Uiso 1 1 calc R U . . .
C00E C 0.47480(7) 0.28908(10) 0.65966(6) 0.0308(3) Uani 1 1 d . . . . .
C00F C 0.26328(7) 0.21494(11) 0.78489(6) 0.0316(3) Uani 1 1 d . . . . .
H00F H 0.3057 0.2746 0.7900 0.038 Uiso 1 1 calc R U . . .
C00G C 0.10446(8) 0.26119(12) 0.51012(6) 0.0350(3) Uani 1 1 d . . . . .
H00G H 0.1013 0.2155 0.4685 0.042 Uiso 1 1 calc R U . . .
C00H C 0.54444(8) 0.33721(12) 0.69145(7) 0.0385(3) Uani 1 1 d . . . . .
H00H H 0.5715 0.2948 0.7279 0.046 Uiso 1 1 calc R U . . .
C00I C 0.14103(8) 0.03979(11) 0.77111(6) 0.0361(3) Uani 1 1 d . . . . .
H00I H 0.0992 -0.0207 0.7661 0.043 Uiso 1 1 calc R U . . .
C00J C 0.23841(8) 0.14713(13) 0.84207(6) 0.0384(3) Uani 1 1 d . . . . .
H00J H 0.2638 0.1607 0.8859 0.046 Uiso 1 1 calc R U . . .
C00K C 0.17691(8) 0.06012(12) 0.83520(6) 0.0377(3) Uani 1 1 d . . . . .
H00K H 0.1593 0.0145 0.8743 0.045 Uiso 1 1 calc R U . . .
C00L C 0.25706(9) 0.09442(11) 0.49269(6) 0.0368(3) Uani 1 1 d . . . . .
H00B H 0.2068 0.0547 0.4746 0.055 Uiso 1 1 calc R U . . .
H00E H 0.2988 0.0328 0.5047 0.055 Uiso 1 1 calc R U . . .
H00L H 0.2800 0.1487 0.4573 0.055 Uiso 1 1 calc R U . . .
C00M C 0.53436(8) 0.50912(12) 0.61561(7) 0.0400(3) Uani 1 1 d . . . . .
H00M H 0.5544 0.5860 0.6008 0.048 Uiso 1 1 calc R U . . .
C00N C 0.04706(8) 0.41396(12) 0.58729(7) 0.0395(3) Uani 1 1 d . . . . .
H00N H 0.0043 0.4710 0.5975 0.047 Uiso 1 1 calc R U . . .
C00O C 0.57398(8) 0.44808(13) 0.66925(7) 0.0417(3) Uani 1 1 d . . . . .
H00O H 0.6217 0.4829 0.6908 0.050 Uiso 1 1 calc R U . . .
C00P C 0.04325(8) 0.34596(13) 0.52720(7) 0.0414(3) Uani 1 1 d . . . . .
H00P H -0.0026 0.3574 0.4966 0.050 Uiso 1 1 calc R U . . .

loop_
_atom_site_aniso_label
_atom_site_aniso_U_11
_atom_site_aniso_U_22
_atom_site_aniso_U_33
_atom_site_aniso_U_23
_atom_site_aniso_U_13
_atom_site_aniso_U_12
F001 0.0539(5) 0.0369(4) 0.0584(5) 0.0190(4) -0.0257(4) -0.0113(4)
O002 0.0381(5) 0.0458(5) 0.0286(4) 0.0100(4) -0.0041(3) -0.0044(4)
N003 0.0299(5) 0.0287(5) 0.0245(4) -0.0057(4) -0.0024(4) 0.0008(4)
C004 0.0262(5) 0.0245(5) 0.0227(5) -0.0013(4) 0.0000(4) 0.0029(4)
C005 0.0279(5) 0.0247(5) 0.0259(5) 0.0028(4) -0.0008(4) -0.0029(4)
C006 0.0260(5) 0.0229(5) 0.0227(5) -0.0021(4) -0.0005(4) -0.0015(4)
C007 0.0234(5) 0.0295(6) 0.0252(5) -0.0006(4) 0.0042(4) 0.0030(4)
C008 0.0267(5) 0.0226(5) 0.0237(5) 0.0037(4) 0.0009(4) -0.0012(4)
C009 0.0253(5) 0.0260(5) 0.0231(5) -0.0005(4) -0.0009(4) 0.0021(4)
C00A 0.0338(6) 0.0268(6) 0.0320(6) 0.0051(4) 0.0064(5) 0.0027(4)
C00B 0.0254(5) 0.0286(5) 0.0246(5) 0.0004(4) 0.0018(4) 0.0045(4)
C00C 0.0326(6) 0.0347(6) 0.0297(6) 0.0038(5) 0.0059(5) -0.0006(5)
C00D 0.0359(6) 0.0293(6) 0.0267(5) -0.0008(4) -0.0034(4) -0.0041(5)
C00E 0.0300(6) 0.0282(6) 0.0340(6) 0.0015(5) -0.0017(5) 0.0001(5)
C00F 0.0327(6) 0.0350(6) 0.0273(6) -0.0007(5) -0.0052(4) -0.0023(5)
C00G 0.0363(6) 0.0350(6) 0.0336(6) 0.0040(5) -0.0095(5) -0.0056(5)
C00H 0.0350(7) 0.0412(7) 0.0393(7) 0.0003(5) -0.0097(5) -0.0001(5)
C00I 0.0401(7) 0.0292(6) 0.0389(6) 0.0057(5) 0.0018(5) -0.0051(5)
C00J 0.0442(7) 0.0470(7) 0.0240(5) 0.0029(5) -0.0056(5) 0.0041(6)
C00K 0.0451(7) 0.0372(7) 0.0308(6) 0.0111(5) 0.0045(5) 0.0050(5)
C00L 0.0500(7) 0.0318(6) 0.0286(6) -0.0073(5) 0.0025(5) 0.0012(5)
C00M 0.0409(7) 0.0398(7) 0.0393(7) 0.0008(5) 0.0060(5) -0.0109(6)
C00N 0.0312(6) 0.0355(7) 0.0517(8) 0.0111(6) 0.0028(5) 0.0075(5)
C00O 0.0342(7) 0.0498(8) 0.0410(7) -0.0053(6) -0.0018(5) -0.0110(6)
C00P 0.0315(6) 0.0419(7) 0.0509(8) 0.0124(6) -0.0128(5) -0.0010(5)

loop_
_atom_type_symbol
_atom_type_description
_atom_type_scat_dispersion_real
_atom_type_scat_dispersion_imag
_atom_type_scat_source
C C 0.0148 0.0070 'International Tables Vol C Tables 4.2.6.8 and 6.1.1.4'
H H 0.0000 0.0000 'International Tables Vol C Tables 4.2.6.8 and 6.1.1.4'
F F 0.0599 0.0411 'International Tables Vol C Tables 4.2.6.8 and 6.1.1.4'
N N 0.0253 0.0136 'International Tables Vol C Tables 4.2.6.8 and 6.1.1.4'
O O 0.0412 0.0250 'International Tables Vol C Tables 4.2.6.8 and 6.1.1.4'

loop_
_geom_angle_atom_site_label_1
_geom_angle_atom_site_label_2
_geom_angle_atom_site_label_3
_geom_angle
_geom_angle_site_symmetry_1
_geom_angle_site_symmetry_3
_geom_angle_publ_flag
C005 N003 C009 108.04(9) . . ?
C005 N003 C00L 123.49(9) . . ?
C00L N003 C009 120.79(10) . . ?
C00D C004 C006 120.72(9) . . ?
C00D C004 C00F 118.41(10) . . ?
C00F C004 C006 120.83(10) . . ?
N003 C005 C008 110.03(9) . . ?
N003 C005 C00G 129.02(10) . . ?
C00G C005 C008 120.90(11) . . ?
C004 C006 H006 110.1 . . ?
C004 C006 C009 113.91(9) . . ?
C008 C006 C004 112.30(9) . . ?
C008 C006 H006 110.1 . . ?
C008 C006 C009 100.00(8) . . ?
C009 C006 H006 110.1 . . ?
C00C C007 C00B 117.37(10) . . ?
C00E C007 C00B 126.06(10) . . ?
C00E C007 C00C 116.56(11) . . ?
C005 C008 C006 109.10(9) . . ?
C00A C008 C005 120.71(10) . . ?
C00A C008 C006 130.06(10) . . ?
N003 C009 C006 103.77(8) . . ?
N003 C009 H009 111.0 . . ?
N003 C009 C00B 111.73(9) . . ?
C006 C009 H009 111.0 . . ?
C00B C009 C006 108.24(9) . . ?
C00B C009 H009 111.0 . . ?
C008 C00A H00A 120.5 . . ?
C008 C00A C00N 118.96(11) . . ?
C00N C00A H00A 120.5 . . ?
O002 C00B C007 119.09(10) . . ?
O002 C00B C009 120.64(10) . . ?
C007 C00B C009 120.17(9) . . ?
C007 C00C H00C 119.2 . . ?
C00M C00C C007 121.57(11) . . ?
C00M C00C H00C 119.2 . . ?
C004 C00D H00D 119.6 . . ?
C00I C00D C004 120.74(11) . . ?
C00I C00D H00D 119.6 . . ?
F001 C00E C007 119.87(10) . . ?
F001 C00E C00H 116.91(11) . . ?
C00H C00E C007 123.22(11) . . ?
C004 C00F H00F 119.6 . . ?
C004 C00F C00J 120.81(11) . . ?
C00J C00F H00F 119.6 . . ?
C005 C00G H00G 121.3 . . ?
C005 C00G C00P 117.47(12) . . ?
C00P C00G H00G 121.3 . . ?
C00E C00H H00H 120.7 . . ?
C00E C00H C00O 118.68(12) . . ?
C00O C00H H00H 120.7 . . ?
C00D C00I H00I 119.8 . . ?
C00K C00I C00D 120.34(12) . . ?
C00K C00I H00I 119.8 . . ?
C00F C00J H00J 120.0 . . ?
C00K C00J C00F 120.04(11) . . ?
C00K C00J H00J 120.0 . . ?
C00I C00K H00K 120.2 . . ?
C00J C00K C00I 119.65(11) . . ?
C00J C00K H00K 120.2 . . ?
N003 C00L H00B 109.5 . . ?
N003 C00L H00E 109.5 . . ?
N003 C00L H00L 109.5 . . ?
H00B C00L H00E 109.5 . . ?
H00B C00L H00L 109.5 . . ?
H00E C00L H00L 109.5 . . ?
C00C C00M H00M 120.2 . . ?
C00C C00M C00O 119.62(12) . . ?
C00O C00M H00M 120.2 . . ?
C00A C00N H00N 120.1 . . ?
C00P C00N C00A 119.86(12) . . ?
C00P C00N H00N 120.1 . . ?
C00H C00O C00M 120.33(12) . . ?
C00H C00O H00O 119.8 . . ?
C00M C00O H00O 119.8 . . ?
C00G C00P H00P 119.0 . . ?
C00N C00P C00G 122.09(11) . . ?
C00N C00P H00P 119.0 . . ?

loop_
_geom_bond_atom_site_label_1
_geom_bond_atom_site_label_2
_geom_bond_distance
_geom_bond_site_symmetry_2
_geom_bond_publ_flag
F001 C00E 1.3556(14) . ?
O002 C00B 1.2143(13) . ?
N003 C005 1.3851(14) . ?
N003 C009 1.4561(13) . ?
N003 C00L 1.4484(14) . ?
C004 C006 1.5223(14) . ?
C004 C00D 1.3908(16) . ?
C004 C00F 1.3909(15) . ?
C005 C008 1.4030(15) . ?
C005 C00G 1.3898(15) . ?
C006 H006 1.0000 . ?
C006 C008 1.5176(15) . ?
C006 C009 1.5647(14) . ?
C007 C00B 1.5035(15) . ?
C007 C00C 1.3974(16) . ?
C007 C00E 1.3859(16) . ?
C008 C00A 1.3757(15) . ?
C009 H009 1.0000 . ?
C009 C00B 1.5332(15) . ?
C00A H00A 0.9500 . ?
C00A C00N 1.3985(17) . ?
C00C H00C 0.9500 . ?
C00C C00M 1.3818(17) . ?
C00D H00D 0.9500 . ?
C00D C00I 1.3860(16) . ?
C00E C00H 1.3783(17) . ?
C00F H00F 0.9500 . ?
C00F C00J 1.3916(17) . ?
C00G H00G 0.9500 . ?
C00G C00P 1.3931(19) . ?
C00H H00H 0.9500 . ?
C00H C00O 1.3787(19) . ?
C00I H00I 0.9500 . ?
C00I C00K 1.3826(18) . ?
C00J H00J 0.9500 . ?
C00J C00K 1.3805(19) . ?
C00K H00K 0.9500 . ?
C00L H00B 0.9800 . ?
C00L H00E 0.9800 . ?
C00L H00L 0.9800 . ?
C00M H00M 0.9500 . ?
C00M C00O 1.3884(19) . ?
C00N H00N 0.9500 . ?
C00N C00P 1.383(2) . ?
C00O H00O 0.9500 . ?
C00P H00P 0.9500 . ?

loop_
_geom_torsion_atom_site_label_1
_geom_torsion_atom_site_label_2
_geom_torsion_atom_site_label_3
_geom_torsion_atom_site_label_4
_geom_torsion
_geom_torsion_site_symmetry_1
_geom_torsion_site_symmetry_2
_geom_torsion_site_symmetry_3
_geom_torsion_site_symmetry_4
_geom_torsion_publ_flag
F001 C00E C00H C00O -179.34(12) . . . . ?
N003 C005 C008 C006 -0.11(12) . . . . ?
N003 C005 C008 C00A -176.36(10) . . . . ?
N003 C005 C00G C00P 175.88(12) . . . . ?
N003 C009 C00B O002 6.47(15) . . . . ?
N003 C009 C00B C007 -177.14(9) . . . . ?
C004 C006 C008 C005 -103.73(10) . . . . ?
C004 C006 C008 C00A 72.07(14) . . . . ?
C004 C006 C009 N003 92.34(10) . . . . ?
C004 C006 C009 C00B -148.83(9) . . . . ?
C004 C00D C00I C00K -0.14(19) . . . . ?
C004 C00F C00J C00K 0.09(19) . . . . ?
C005 N003 C009 C006 29.74(11) . . . . ?
C005 N003 C009 C00B -86.67(10) . . . . ?
C005 C008 C00A C00N -0.54(16) . . . . ?
C005 C00G C00P C00N 0.52(19) . . . . ?
C006 C004 C00D C00I -176.75(11) . . . . ?
C006 C004 C00F C00J 176.78(11) . . . . ?
C006 C008 C00A C00N -175.92(11) . . . . ?
C006 C009 C00B O002 -107.18(11) . . . . ?
C006 C009 C00B C007 69.20(12) . . . . ?
C007 C00C C00M C00O 0.95(19) . . . . ?
C007 C00E C00H C00O 1.5(2) . . . . ?
C008 C005 C00G C00P -1.09(17) . . . . ?
C008 C006 C009 N003 -27.63(10) . . . . ?
C008 C006 C009 C00B 91.19(9) . . . . ?
C008 C00A C00N C00P -0.03(18) . . . . ?
C009 N003 C005 C008 -19.28(12) . . . . ?
C009 N003 C005 C00G 163.50(11) . . . . ?
C009 C006 C008 C005 17.41(11) . . . . ?
C009 C006 C008 C00A -166.79(11) . . . . ?
C00A C00N C00P C00G 0.0(2) . . . . ?
C00B C007 C00C C00M -178.52(11) . . . . ?
C00B C007 C00E F001 -2.02(18) . . . . ?
C00B C007 C00E C00H 177.14(11) . . . . ?
C00C C007 C00B O002 21.25(15) . . . . ?
C00C C007 C00B C009 -155.19(10) . . . . ?
C00C C007 C00E F001 179.57(10) . . . . ?
C00C C007 C00E C00H -1.28(17) . . . . ?
C00C C00M C00O C00H -0.8(2) . . . . ?
C00D C004 C006 C008 41.83(14) . . . . ?
C00D C004 C006 C009 -70.95(13) . . . . ?
C00D C004 C00F C00J -0.99(18) . . . . ?
C00D C00I C00K C00J -0.8(2) . . . . ?
C00E C007 C00B O002 -157.15(11) . . . . ?
C00E C007 C00B C009 26.41(16) . . . . ?
C00E C007 C00C C00M 0.04(17) . . . . ?
C00E C00H C00O C00M -0.4(2) . . . . ?
C00F C004 C006 C008 -135.89(11) . . . . ?
C00F C004 C006 C009 111.34(11) . . . . ?
C00F C004 C00D C00I 1.01(17) . . . . ?
C00F C00J C00K C00I 0.8(2) . . . . ?
C00G C005 C008 C006 177.38(10) . . . . ?
C00G C005 C008 C00A 1.12(16) . . . . ?
C00L N003 C005 C008 -168.72(10) . . . . ?
C00L N003 C005 C00G 14.06(18) . . . . ?
C00L N003 C009 C006 -179.84(9) . . . . ?
C00L N003 C009 C00B 63.76(13) . . . . ?
